data_4105993
loop_
_publ_author_name
'Sunewang R. Wang'
'Zaozao Qiu'
'Zuowei Xie'

_publ_section_title
;
 Regioselective Insertion of Carborynes into Ethereal C-H Bond: Facile
 Synthesis of \a-Carboranylated Ethers
;
_journal_name_full 'Journal of the American Chemical Society'
_journal_page_first 5760
_journal_page_last 5763
_journal_paper_doi 10.1021/ja201126h
_journal_volume 133
_journal_year 2011
_chemical_formula_sum 'C12 H24 B10 O'
_chemical_formula_weight 292.41
_chemical_name_systematic
; 
 ? 
;
_space_group_IT_number 19
_symmetry_cell_setting orthorhombic
_symmetry_space_group_name_Hall 'P 2ac 2ab'
_symmetry_space_group_name_H-M 'P 21 21 21'
_atom_sites_solution_hydrogens geom
_atom_sites_solution_primary direct
_atom_sites_solution_secondary difmap
_audit_creation_method SHELXL-97
_cell_angle_alpha 90.00
_cell_angle_beta 90.00
_cell_angle_gamma 90.00
_cell_formula_units_Z 4
_cell_length_a 7.5821(7)
_cell_length_b 10.1241(9)
_cell_length_c 23.702(2)
_cell_measurement_reflns_used 157
_cell_measurement_temperature 296(2)
_cell_measurement_theta_max 15
_cell_measurement_theta_min 15
_cell_volume 1819.4(3)
_computing_cell_refinement 'BRUKER KAPPA APEXII DUO DIFFRACTOMETER'
_computing_data_collection 'BRUKER KAPPA APEXII DUO DIFFRACTOMETER'
_computing_data_reduction 'BRUKER KAPPA APEXII DUO DIFFRACTOMETER'
_computing_molecular_graphics 'SIEMENS SHELXTL'
_computing_publication_material 'SIEMENS SHELXTL'
_computing_structure_refinement 'SHELXL-97 (Sheldrick, 2008)'
_computing_structure_solution 'SHELXS-97 (Sheldrick, 2008)'
_diffrn_ambient_temperature 296(2)
_diffrn_measured_fraction_theta_full 0.999
_diffrn_measured_fraction_theta_max 0.999
_diffrn_measurement_device_type 'BRUKER KAPPA APEXII DUO DIFFRACTOMETER'
_diffrn_measurement_method 'PHI & OMEGA SCAN'
_diffrn_radiation_monochromator graphite
_diffrn_radiation_source 'fine-focus sealed tube'
_diffrn_radiation_type MoK\a
_diffrn_radiation_wavelength 0.71073
_diffrn_reflns_av_R_equivalents 0.0582
_diffrn_reflns_av_sigmaI/netI 0.0403
_diffrn_reflns_limit_h_max 9
_diffrn_reflns_limit_h_min -6
_diffrn_reflns_limit_k_max 12
_diffrn_reflns_limit_k_min -12
_diffrn_reflns_limit_l_max 28
_diffrn_reflns_limit_l_min -27
_diffrn_reflns_number 16247
_diffrn_reflns_theta_full 25.25
_diffrn_reflns_theta_max 25.25
_diffrn_reflns_theta_min 1.72
_exptl_absorpt_coefficient_mu 0.055
_exptl_absorpt_correction_T_max 0.7456
_exptl_absorpt_correction_T_min 0.6162
_exptl_absorpt_correction_type multi-scan
_exptl_crystal_colour colourless
_exptl_crystal_density_diffrn 1.068
_exptl_crystal_description block
_exptl_crystal_F_000 616
_exptl_crystal_size_max 0.50
_exptl_crystal_size_mid 0.40
_exptl_crystal_size_min 0.30
_refine_diff_density_max 0.129
_refine_diff_density_min -0.155
_refine_diff_density_rms 0.028
_refine_ls_abs_structure_details 'Flack H D (1983), Acta Cryst. A39, 876-881'
_refine_ls_abs_structure_Flack -1(2)
_refine_ls_extinction_method none
_refine_ls_goodness_of_fit_ref 1.057
_refine_ls_hydrogen_treatment riding
_refine_ls_matrix_type full
_refine_ls_number_parameters 208
_refine_ls_number_reflns 3284
_refine_ls_number_restraints 0
_refine_ls_restrained_S_all 1.057
_refine_ls_R_factor_all 0.0769
_refine_ls_R_factor_gt 0.0527
_refine_ls_shift/su_max 0.006
_refine_ls_shift/su_mean 0.001
_refine_ls_structure_factor_coef Fsqd
_refine_ls_weighting_details 'calc w=1/[\s^2^(Fo^2^)+(0.0794P)^2^+0.1396P] where P=(Fo^2^+2Fc^2^)/3'
_refine_ls_weighting_scheme calc
_refine_ls_wR_factor_gt 0.1332
_refine_ls_wR_factor_ref 0.1507
_reflns_number_gt 2435
_reflns_number_total 3284
_reflns_threshold_expression >2sigma(I)
_cod_data_source_file ja201126h_si_002_1.cif
_cod_data_source_block 6ba
_cod_database_code 4105993

loop_
_symmetry_equiv_pos_as_xyz
'x, y, z'
'-x+1/2, -y, z+1/2'
'-x, y+1/2, -z+1/2'
'x+1/2, -y+1/2, -z'

loop_
_atom_site_label
_atom_site_type_symbol
_atom_site_fract_x
_atom_site_fract_y
_atom_site_fract_z
_atom_site_U_iso_or_equiv
_atom_site_adp_type
_atom_site_occupancy
_atom_site_symmetry_multiplicity
_atom_site_calc_flag
_atom_site_refinement_flags
O1 O 0.8234(2) 0.56753(19) 0.13475(8) 0.0781(5) Uani 1 1 d .
B3 B 0.4994(4) 0.3794(3) 0.11557(10) 0.0559(6) Uani 1 1 d .
B4 B 0.6139(5) 0.2362(3) 0.09082(13) 0.0730(8) Uani 1 1 d .
H4 H 0.6410 0.2237 0.0455 0.088 Uiso 1 1 calc R
B5 B 0.7668(5) 0.1839(3) 0.14320(16) 0.0855(10) Uani 1 1 d .
H5 H 0.8931 0.1375 0.1318 0.103 Uiso 1 1 calc R
B6 B 0.7488(5) 0.2917(3) 0.20145(14) 0.0828(9) Uani 1 1 d .
H6 H 0.8628 0.3170 0.2281 0.099 Uiso 1 1 calc R
B7 B 0.3820(4) 0.3291(3) 0.17725(12) 0.0671(7) Uani 1 1 d .
H7 H 0.2575 0.3777 0.1888 0.081 Uiso 1 1 calc R
B8 B 0.3987(5) 0.2201(3) 0.11884(13) 0.0731(8) Uani 1 1 d .
H8 H 0.2847 0.1958 0.0921 0.088 Uiso 1 1 calc R
B9 B 0.5644(6) 0.1011(3) 0.13567(17) 0.0931(11) Uani 1 1 d .
H9 H 0.5582 -0.0008 0.1196 0.112 Uiso 1 1 calc R
B10 B 0.6462(6) 0.1374(4) 0.20423(17) 0.0963(11) Uani 1 1 d .
H10 H 0.6930 0.0598 0.2330 0.116 Uiso 1 1 calc R
B11 B 0.5331(5) 0.2775(4) 0.22942(14) 0.0839(9) Uani 1 1 d .
H11 H 0.5061 0.2933 0.2745 0.101 Uiso 1 1 calc R
B12 B 0.4194(5) 0.1582(3) 0.18911(14) 0.0864(10) Uani 1 1 d .
H12 H 0.3184 0.0936 0.2078 0.104 Uiso 1 1 calc R
C1 C 0.7196(3) 0.3465(2) 0.13293(10) 0.0613(6) Uani 1 1 d .
C2 C 0.5841(3) 0.3987(2) 0.18259(9) 0.0607(6) Uani 1 1 d .
H2 H 0.5936 0.5007 0.1983 0.073 Uiso 1 1 calc R
C11 C 0.4431(3) 0.4995(2) 0.07862(9) 0.0562(6) Uani 1 1 d .
C12 C 0.4002(5) 0.4804(3) 0.02256(10) 0.0852(8) Uani 1 1 d .
H12A H 0.4126 0.3963 0.0072 0.102 Uiso 1 1 calc R
C13 C 0.3404(5) 0.5800(4) -0.01127(14) 0.1061(11) Uani 1 1 d .
H13A H 0.3119 0.5625 -0.0487 0.127 Uiso 1 1 calc R
C14 C 0.3225(4) 0.7021(4) 0.00904(16) 0.0973(10) Uani 1 1 d .
H14A H 0.2830 0.7697 -0.0143 0.117 Uiso 1 1 calc R
C15 C 0.3624(4) 0.7277(3) 0.06406(15) 0.0892(9) Uani 1 1 d .
H15A H 0.3480 0.8126 0.0784 0.107 Uiso 1 1 calc R
C16 C 0.4247(4) 0.6268(3) 0.09893(11) 0.0701(7) Uani 1 1 d .
H16A H 0.4542 0.6454 0.1362 0.084 Uiso 1 1 calc R
C17 C 0.8655(3) 0.4421(3) 0.11295(12) 0.0751(7) Uani 1 1 d .
H17A H 0.9755 0.4141 0.1311 0.090 Uiso 1 1 calc R
C18 C 0.8973(5) 0.4408(4) 0.05111(14) 0.1101(12) Uani 1 1 d .
H18A H 0.9898 0.5020 0.0421 0.165 Uiso 1 1 calc R
H18B H 0.7913 0.4661 0.0318 0.165 Uiso 1 1 calc R
H18C H 0.9312 0.3536 0.0395 0.165 Uiso 1 1 calc R
C19 C 0.9626(5) 0.6526(4) 0.1445(2) 0.1174(13) Uani 1 1 d .
H19A H 1.0248 0.6677 0.1093 0.141 Uiso 1 1 calc R
H19B H 1.0443 0.6115 0.1706 0.141 Uiso 1 1 calc R
C20 C 0.9060(5) 0.7789(3) 0.16741(15) 0.1076(11) Uani 1 1 d .
H20A H 1.0069 0.8345 0.1731 0.161 Uiso 1 1 calc R
H20B H 0.8473 0.7648 0.2028 0.161 Uiso 1 1 calc R
H20C H 0.8263 0.8206 0.1415 0.161 Uiso 1 1 calc R

loop_
_atom_site_aniso_label
_atom_site_aniso_U_11
_atom_site_aniso_U_22
_atom_site_aniso_U_33
_atom_site_aniso_U_23
_atom_site_aniso_U_13
_atom_site_aniso_U_12
O1 0.0513(9) 0.0806(11) 0.1024(13) -0.0118(10) -0.0034(9) -0.0057(9)
B3 0.0564(15) 0.0633(15) 0.0480(13) -0.0073(12) -0.0032(11) 0.0014(12)
B4 0.082(2) 0.0644(16) 0.0730(17) -0.0114(14) 0.0109(16) 0.0049(16)
B5 0.084(2) 0.0699(19) 0.103(2) 0.0084(17) 0.0069(19) 0.0176(16)
B6 0.077(2) 0.094(2) 0.0772(19) 0.0146(17) -0.0167(17) 0.0118(18)
B7 0.0648(17) 0.0752(17) 0.0614(15) 0.0053(13) 0.0055(13) -0.0022(15)
B8 0.077(2) 0.0663(16) 0.0761(19) -0.0076(14) 0.0021(16) -0.0121(16)
B9 0.105(3) 0.0629(17) 0.112(3) -0.0002(18) 0.015(2) 0.0036(17)
B10 0.101(3) 0.086(2) 0.102(3) 0.031(2) -0.003(2) 0.014(2)
B11 0.096(2) 0.092(2) 0.0632(17) 0.0173(16) 0.0014(17) 0.0053(19)
B12 0.097(3) 0.0733(19) 0.089(2) 0.0185(17) 0.014(2) -0.0023(19)
C1 0.0556(14) 0.0658(13) 0.0624(13) 0.0013(11) 0.0019(11) 0.0095(11)
C2 0.0657(15) 0.0708(14) 0.0457(11) 0.0008(10) -0.0024(11) 0.0058(12)
C11 0.0484(13) 0.0655(13) 0.0547(12) 0.0008(11) -0.0035(10) -0.0051(11)
C12 0.110(2) 0.0851(18) 0.0606(15) 0.0074(13) -0.0190(15) -0.0128(17)
C13 0.128(3) 0.111(3) 0.0791(19) 0.0285(19) -0.0377(19) -0.024(2)
C14 0.0754(19) 0.108(3) 0.108(3) 0.047(2) -0.0224(18) -0.0166(18)
C15 0.0648(17) 0.0692(16) 0.134(3) 0.0130(17) 0.0002(18) 0.0007(14)
C16 0.0597(15) 0.0738(17) 0.0768(15) -0.0005(13) -0.0064(12) 0.0048(13)
C17 0.0550(15) 0.0774(16) 0.0928(19) -0.0033(14) 0.0011(13) 0.0101(14)
C18 0.113(3) 0.096(2) 0.122(3) -0.0042(19) 0.058(2) -0.013(2)
C19 0.071(2) 0.103(2) 0.178(4) -0.012(3) -0.009(2) -0.0185(19)
C20 0.122(3) 0.097(2) 0.104(2) -0.0107(18) -0.005(2) -0.023(2)

loop_
_atom_type_symbol
_atom_type_description
_atom_type_scat_dispersion_real
_atom_type_scat_dispersion_imag
_atom_type_scat_source
C C 0.0033 0.0016 'International Tables Vol C Tables 4.2.6.8 and 6.1.1.4'
H H 0.0000 0.0000 'International Tables Vol C Tables 4.2.6.8 and 6.1.1.4'
B B 0.0013 0.0007 'International Tables Vol C Tables 4.2.6.8 and 6.1.1.4'
O O 0.0106 0.0060 'International Tables Vol C Tables 4.2.6.8 and 6.1.1.4'

loop_
_geom_angle_atom_site_label_1
_geom_angle_atom_site_label_2
_geom_angle_atom_site_label_3
_geom_angle
C19 O1 C17 116.7(2)
C11 B3 C2 122.1(2)
C11 B3 C1 122.8(2)
C2 B3 C1 56.64(14)
C11 B3 B7 123.1(2)
C2 B3 B7 57.57(15)
C1 B3 B7 103.20(19)
C11 B3 B8 127.7(2)
C2 B3 B8 102.79(18)
C1 B3 B8 103.03(19)
B7 B3 B8 59.59(16)
C11 B3 B4 125.5(2)
C2 B3 B4 102.31(19)
C1 B3 B4 57.34(16)
B7 B3 B4 106.2(2)
B8 B3 B4 59.31(18)
C1 B4 B8 106.0(2)
C1 B4 B9 104.8(2)
B8 B4 B9 60.6(2)
C1 B4 B5 58.57(17)
B8 B4 B5 108.1(2)
B9 B4 B5 59.3(2)
C1 B4 B3 60.23(14)
B8 B4 B3 60.27(17)
B9 B4 B3 109.0(2)
B5 B4 B3 109.2(2)
C1 B5 B9 105.3(3)
C1 B5 B6 59.85(16)
B9 B5 B6 107.9(3)
C1 B5 B10 105.3(2)
B9 B5 B10 60.4(2)
B6 B5 B10 59.1(2)
C1 B5 B4 58.35(16)
B9 B5 B4 60.2(2)
B6 B5 B4 108.1(2)
B10 B5 B4 108.2(3)
C2 B6 C1 57.22(14)
C2 B6 B10 104.5(2)
C1 B6 B10 105.4(2)
C2 B6 B5 104.1(2)
C1 B6 B5 58.29(17)
B10 B6 B5 60.7(2)
C2 B6 B11 58.35(17)
C1 B6 B11 105.0(2)
B10 B6 B11 60.1(2)
B5 B6 B11 108.3(3)
C2 B7 B11 58.85(17)
C2 B7 B8 104.6(2)
B11 B7 B8 108.4(2)
C2 B7 B12 104.5(2)
B11 B7 B12 59.8(2)
B8 B7 B12 60.42(18)
C2 B7 B3 59.39(15)
B11 B7 B3 109.5(2)
B8 B7 B3 60.21(16)
B12 B7 B3 109.2(2)
B4 B8 B7 107.5(2)
B4 B8 B9 59.84(19)
B7 B8 B9 107.2(2)
B4 B8 B3 60.42(16)
B7 B8 B3 60.20(15)
B9 B8 B3 108.6(2)
B4 B8 B12 107.6(2)
B7 B8 B12 59.82(18)
B9 B8 B12 59.6(2)
B3 B8 B12 108.7(2)
B5 B9 B4 60.52(19)
B5 B9 B12 108.2(3)
B4 B9 B12 107.9(2)
B5 B9 B10 60.2(2)
B4 B9 B10 108.3(3)
B12 B9 B10 59.8(2)
B5 B9 B8 108.3(2)
B4 B9 B8 59.60(19)
B12 B9 B8 60.24(19)
B10 B9 B8 108.0(2)
B6 B10 B11 60.6(2)
B6 B10 B12 108.6(2)
B11 B10 B12 60.0(2)
B6 B10 B5 60.2(2)
B11 B10 B5 108.3(2)
B12 B10 B5 107.7(3)
B6 B10 B9 107.8(2)
B11 B10 B9 107.9(3)
B12 B10 B9 60.0(2)
B5 B10 B9 59.3(2)
C2 B11 B10 104.4(2)
C2 B11 B7 58.41(16)
B10 B11 B7 108.5(2)
C2 B11 B12 104.6(2)
B10 B11 B12 60.2(2)
B7 B11 B12 60.41(19)
C2 B11 B6 59.14(18)
B10 B11 B6 59.2(2)
B7 B11 B6 108.3(2)
B12 B11 B6 107.7(3)
B11 B12 B10 59.8(2)
B11 B12 B9 107.9(3)
B10 B12 B9 60.2(2)
B11 B12 B7 59.78(19)
B10 B12 B7 107.6(3)
B9 B12 B7 107.7(2)
B11 B12 B8 107.9(2)
B10 B12 B8 108.4(2)
B9 B12 B8 60.2(2)
B7 B12 B8 59.77(18)
C17 C1 C2 117.7(2)
C17 C1 B4 124.7(2)
C2 C1 B4 109.63(19)
C17 C1 B5 120.0(2)
C2 C1 B5 109.8(2)
B4 C1 B5 63.08(19)
C17 C1 B6 113.4(2)
C2 C1 B6 60.85(16)
B4 C1 B6 113.6(2)
B5 C1 B6 61.9(2)
C17 C1 B3 119.46(19)
C2 C1 B3 60.85(14)
B4 C1 B3 62.43(17)
B5 C1 B3 114.7(2)
B6 C1 B3 113.8(2)
C1 C2 B7 112.18(19)
C1 C2 B11 112.1(2)
B7 C2 B11 62.74(18)
C1 C2 B6 61.92(16)
B7 C2 B6 114.6(2)
B11 C2 B6 62.51(19)
C1 C2 B3 62.50(14)
B7 C2 B3 63.04(16)
B11 C2 B3 115.8(2)
B6 C2 B3 116.12(19)
C12 C11 C16 116.2(2)
C12 C11 B3 119.7(2)
C16 C11 B3 124.0(2)
C13 C12 C11 122.7(3)
C14 C13 C12 120.4(3)
C13 C14 C15 120.0(3)
C14 C15 C16 120.1(3)
C11 C16 C15 120.7(3)
O1 C17 C18 114.0(3)
O1 C17 C1 106.8(2)
C18 C17 C1 114.4(2)
O1 C19 C20 112.6(3)

loop_
_geom_bond_atom_site_label_1
_geom_bond_atom_site_label_2
_geom_bond_distance
O1 C19 1.382(4)
O1 C17 1.408(3)
B3 C11 1.557(3)
B3 C2 1.724(3)
B3 C1 1.751(3)
B3 B7 1.786(4)
B3 B8 1.786(4)
B3 B4 1.789(4)
B4 C1 1.699(4)
B4 B8 1.769(5)
B4 B9 1.773(5)
B4 B5 1.779(5)
B5 C1 1.703(4)
B5 B9 1.758(6)
B5 B6 1.765(5)
B5 B10 1.774(5)
B6 C2 1.713(4)
B6 C1 1.731(4)
B6 B10 1.746(5)
B6 B11 1.770(5)
B7 C2 1.691(4)
B7 B11 1.765(5)
B7 B8 1.775(4)
B7 B12 1.776(4)
B8 B9 1.786(5)
B8 B12 1.786(5)
B9 B12 1.774(5)
B9 B10 1.778(6)
B10 B11 1.762(5)
B10 B12 1.769(6)
B11 C2 1.699(4)
B11 B12 1.765(5)
C1 C17 1.544(4)
C1 C2 1.649(3)
C11 C12 1.382(3)
C11 C16 1.383(3)
C12 C13 1.366(4)
C13 C14 1.334(5)
C14 C15 1.363(5)
C15 C16 1.397(4)
C17 C18 1.485(4)
C19 C20 1.454(5)
